data_4033925
loop_
_publ_author_name
'Galenko, Ekaterina E.'
'Novikov, Mikhail S.'
'Shakirova, Firuza M.'
'Shakirova, Julia R.'
'Kornyakov, Ilya V.'
'Bodunov, Vladimir A.'
'Khlebnikov, Alexander F.'

_publ_section_title
;
 Isoxazole Strategy for the Synthesis of 2,2'-Bipyridine Ligands:
 Symmetrical and Unsymmetrical 6,6'-Binicotinates,
 2,2'-Bipyridine-5-carboxylates, and Their Metal Complexes.
;
_journal_issue 6
_journal_name_full 'The Journal of organic chemistry'
_journal_page_first 3524
_journal_page_last 3536
_journal_paper_doi 10.1021/acs.joc.9b00115
_journal_volume 84
_journal_year 2019
_chemical_formula_moiety 'C34 H35 Cl N2 O4 Pd, C H4 O'
_chemical_formula_sum 'C35 H39 Cl N2 O5 Pd'
_chemical_formula_weight 709.53
_space_group_crystal_system monoclinic
_space_group_IT_number 14
_space_group_name_Hall '-P 2ybc'
_space_group_name_H-M_alt 'P 1 21/c 1'
_atom_sites_solution_hydrogens geom
_atom_sites_solution_primary dual
_audit_creation_date 2018-12-05
_audit_creation_method
;
Olex2 1.2
(compiled 2018.05.29 svn.r3508 for OlexSys, GUI svn.r5506)
;
_cell_angle_alpha 90
_cell_angle_beta 98.9993(9)
_cell_angle_gamma 90
_cell_formula_units_Z 4
_cell_length_a 14.83330(13)
_cell_length_b 33.6758(3)
_cell_length_c 7.13456(7)
_cell_measurement_reflns_used 16932
_cell_measurement_temperature 200(3)
_cell_measurement_theta_max 72.7460
_cell_measurement_theta_min 2.6080
_cell_volume 3520.01(6)
_computing_cell_refinement 'CrysAlisPro 1.171.39.46e (Rigaku OD, 2018)'
_computing_data_collection 'CrysAlisPro 1.171.39.46e (Rigaku OD, 2018)'
_computing_data_reduction 'CrysAlisPro 1.171.39.46e (Rigaku OD, 2018)'
_computing_molecular_graphics 'Olex2 (Dolomanov et al., 2009)'
_computing_publication_material 'Olex2 (Dolomanov et al., 2009)'
_computing_structure_refinement 'ShelXL (Sheldrick, 2015)'
_computing_structure_solution 'ShelXT (Sheldrick, 2015)'
_diffrn_ambient_environment N~2~
_diffrn_ambient_temperature 200(3)
_diffrn_detector 'CCD plate'
_diffrn_detector_type HyPix3000
_diffrn_measured_fraction_theta_full 0.999
_diffrn_measured_fraction_theta_max 0.995
_diffrn_measurement_details
;
List of Runs (angles in degrees, time in seconds):

  # Type    Start    End  Width  t~exp~   \w     \q     \k     \f   Frames
--------------------------------------------------------------------------
  1  \w    -57.00   1.00   0.50    3.20    --  -38.95  99.00   4.00  116
  2  \w    -19.00  27.00   0.50    3.20    --   38.95 -99.00-101.00   92
  3  \w     93.00 131.00   0.50   12.80    --  104.92  99.00   4.00   76
  4  \w     37.00 110.00   0.50   12.80    --  104.92 -99.00-101.00  146
  5  \w    -16.00  20.00   0.50    3.20    --  -38.95  65.00 -60.00   72
  6  \w    -56.00 -26.00   0.50    3.20    --  -38.95 -43.00 -90.00   60
  7  \w    -57.00  12.00   0.50    3.20    --  -38.95  77.00 -30.00  138
  8  \w    -57.00 -18.00   0.50    3.20    --  -38.95 -65.00  90.00   78
  9  \w   -105.00 -68.00   0.50    3.20    --  -38.95 -43.00 -90.00   74
 10  \w    -97.00 -68.00   0.50    3.20    --  -38.95 -65.00  90.00   58
 11  \w    -46.00  27.00   0.50    3.20    --  -38.95  32.00 -30.00  146
 12  \w    -64.00 -39.00   0.50    3.20    --  -38.95  77.00  90.00   50
 13  \w    -10.00  27.00   0.50    3.20    --  -38.95  77.00  90.00   74
 14  \w    -53.00 -26.00   0.50    3.20    --  -38.95  65.00 -60.00   54
 15  \w    -26.00  12.00   0.50    3.20    --   38.95 -43.00  60.00   76
 16  \w     23.00  98.00   0.50    3.20    --   38.95  43.00  30.00  150
 17  \w     67.00  93.00   0.50    3.20    --   38.95  65.00  30.00   52
 18  \w     48.00  73.00   0.50    3.20    --   38.95 -99.00-101.00   50
 19  \w     25.00  50.00   0.50    3.20    --   38.95  65.00  30.00   50
 20  \w     31.00  56.00   0.50    3.20    --   38.95 -43.00  60.00   50
 21  \w    -25.00  47.00   0.50    3.20    --   38.95 -54.00  60.00  144
 22  \w     96.00 154.00   0.50   12.80    --  104.92  30.00 150.00  116
 23  \w     31.00  56.00   0.50   12.80    --  104.92 -93.00 -60.00   50
 24  \w     91.00 148.00   0.50   12.80    --  104.92  61.00  90.00  114
 25  \w     82.00 155.00   0.50   12.80    --  104.92  93.00  30.00  146
 26  \w    128.00 153.00   0.50   12.80    --  104.92  45.00 120.00   50
 27  \w     76.00 118.00   0.50   12.80    --  104.92 -45.00-180.00   84
 28  \w     40.00  65.00   0.50   12.80    --  104.92 -45.00-180.00   50
 29  \w     93.00 150.00   0.50   12.80    --  104.92  53.00-150.00  114
 30  \w     50.00 127.00   0.50   12.80    --  104.92 -77.00 -90.00  154
 31  \w     61.00 125.00   0.50   12.80    --  104.92 -53.00-120.00  128
 32  \w     93.00 122.00   0.50   12.80    --  104.92 -45.00 -90.00   58
 33  \w     89.00 114.00   0.50   12.80    --  104.92 -93.00 -60.00   50
 34  \w     34.00 115.00   0.50   12.80    --  104.92 -22.00-120.00  162
 35  \w    131.00 157.00   0.50   12.80    --  104.92  30.00 -30.00   52
 36  \w     41.00  72.00   0.50   12.80    --  104.92 -45.00 -90.00   62
 37  \w     87.00 151.00   0.50   12.80    --  104.92  77.00  60.00  128
 38  \w     90.00 115.00   0.50   12.80    --  104.92  45.00 120.00   50
 39  \w    -52.00 -27.00   0.50    3.20    --  -38.95  99.00   4.00   50
 40  \w   -102.00 -62.00   0.50    3.20    --  -38.95 -54.00-180.00   80
 41  \w    -91.00 -40.00   0.50    3.20    --  -38.95 -54.00  60.00  102
 42  \w    -56.00 -25.00   0.50    3.20    --  -38.95 -43.00-120.00   62
 43  \w     67.00 105.00   0.50    3.20    --   38.95  32.00-180.00   76
 44  \w     70.00  99.00   0.50    3.20    --   38.95  43.00 120.00   58
 45  \w     53.00  79.00   0.50    3.20    --   38.95  32.00 -60.00   52
 46  \w     36.00  86.00   0.50    3.20    --   38.95-138.00-120.00  100
 47  \w     22.00  65.00   0.50    3.20    --   38.95  43.00 120.00   86
 48  \w     90.00 117.00   0.50   12.80    --  104.92  77.00   0.00   54
 49  \w    100.00 125.00   0.50   12.80    --  104.92-133.00  30.00   50
 50  \w     74.00 116.00   0.50   12.80    --  104.92-133.00 -90.00   84
 51  \w     51.00 106.00   0.50   12.80    --  104.92-133.00  90.00  110
 52  \w     62.00 123.00   0.50   12.80    --  104.92 -61.00  90.00  122
 53  \w     52.00 115.00   0.50   12.80    --  104.92 -30.00  90.00  126
 54  \w     43.00 119.00   0.50   12.80    --  104.92 -30.00   0.00  152
 55  \w     45.00  75.00   0.50   12.80    --  104.92-133.00-180.00   60
 56  \w     88.00 137.00   0.50   12.80    --  104.92  45.00 -30.00   98
 57  \w    100.00 143.00   0.50   12.80    --  104.92  -7.00 -90.00   86
 58  \w     36.00  82.00   0.50   12.80    --  104.92  -7.00 -90.00   92
 59  \w     98.00 124.00   0.50   12.80    --  104.92-133.00-180.00   52
 60  \w     47.00  73.00   0.50   12.80    --  104.92-133.00 -60.00   52
 61  \w     46.00  72.00   0.50   12.80    --  104.92-133.00  30.00   52
 62  \w    132.00 157.00   0.50   12.80    --  104.92  77.00   0.00   50
 63  \w     41.00 125.00   0.50   12.80    --  104.92-133.00 120.00  168
 64  \w     48.00 132.00   0.50   12.80    --  104.92 -93.00  90.00  168
 65  \w     92.00 152.00   0.50   12.80    --  104.92  30.00 -60.00  120
;
_diffrn_measurement_device 'four-circle diffractometer'
_diffrn_measurement_device_type 'SuperNova, Single source at offset/far, HyPix3000'
_diffrn_measurement_method '\w scans'
_diffrn_orient_matrix_type 'CrysAlisPro convention (1999,Acta A55,543-557)'
_diffrn_orient_matrix_UB_11 0.0792418000
_diffrn_orient_matrix_UB_12 -0.0283977000
_diffrn_orient_matrix_UB_13 -0.0206540000
_diffrn_orient_matrix_UB_21 0.0454614000
_diffrn_orient_matrix_UB_22 0.0327366000
_diffrn_orient_matrix_UB_23 -0.1036831000
_diffrn_orient_matrix_UB_31 0.0520265000
_diffrn_orient_matrix_UB_32 0.0146535000
_diffrn_orient_matrix_UB_33 0.1914271000
_diffrn_radiation_monochromator mirror
_diffrn_radiation_probe x-ray
_diffrn_radiation_type CuK\a
_diffrn_radiation_wavelength 1.54184
_diffrn_reflns_av_R_equivalents 0.0485
_diffrn_reflns_av_unetI/netI 0.0304
_diffrn_reflns_Laue_measured_fraction_full 0.999
_diffrn_reflns_Laue_measured_fraction_max 0.995
_diffrn_reflns_limit_h_max 18
_diffrn_reflns_limit_h_min -18
_diffrn_reflns_limit_k_max 41
_diffrn_reflns_limit_k_min -41
_diffrn_reflns_limit_l_max 8
_diffrn_reflns_limit_l_min -7
_diffrn_reflns_number 33252
_diffrn_reflns_point_group_measured_fraction_full 0.999
_diffrn_reflns_point_group_measured_fraction_max 0.995
_diffrn_reflns_theta_full 67.684
_diffrn_reflns_theta_max 72.788
_diffrn_reflns_theta_min 2.624
_diffrn_source 'micro-focus sealed X-ray tube'
_diffrn_source_type 'SuperNova (Cu) X-ray Source'
_exptl_absorpt_coefficient_mu 5.282
_exptl_absorpt_correction_T_max 1.00000
_exptl_absorpt_correction_T_min 0.74094
_exptl_absorpt_correction_type multi-scan
_exptl_absorpt_process_details
;
CrysAlisPro 1.171.39.46e (Rigaku Oxford Diffraction, 2018)
Empirical absorption correction using spherical harmonics,
 implemented in SCALE3 ABSPACK scaling algorithm.
;
_exptl_crystal_colour 'clear light yellow'
_exptl_crystal_colour_lustre clear
_exptl_crystal_colour_modifier light
_exptl_crystal_colour_primary yellow
_exptl_crystal_density_diffrn 1.339
_exptl_crystal_description plate
_exptl_crystal_F_000 1464
_exptl_crystal_size_max 0.51
_exptl_crystal_size_mid 0.33
_exptl_crystal_size_min 0.07
_refine_diff_density_max 1.057
_refine_diff_density_min -1.424
_refine_diff_density_rms 0.096
_refine_ls_extinction_method none
_refine_ls_goodness_of_fit_ref 1.076
_refine_ls_hydrogen_treatment constr
_refine_ls_matrix_type full
_refine_ls_number_parameters 481
_refine_ls_number_reflns 6984
_refine_ls_number_restraints 108
_refine_ls_restrained_S_all 1.089
_refine_ls_R_factor_all 0.0569
_refine_ls_R_factor_gt 0.0533
_refine_ls_shift/su_max 0.001
_refine_ls_shift/su_mean 0.000
_refine_ls_structure_factor_coef Fsqd
_refine_ls_weighting_details 'w=1/[\s^2^(Fo^2^)+(0.0563P)^2^+12.0002P] where P=(Fo^2^+2Fc^2^)/3'
_refine_ls_weighting_scheme calc
_refine_ls_wR_factor_gt 0.1424
_refine_ls_wR_factor_ref 0.1446
_reflns_Friedel_coverage 0.000
_reflns_number_gt 6410
_reflns_number_total 6984
_reflns_threshold_expression 'I > 2\s(I)'
_cod_data_source_file jo9b00115_si_003.cif
_cod_data_source_block cat-10-214
_cod_original_cell_volume 3520.00(6)
_cod_database_code 4033925
_shelx_shelxl_version_number 2018/1
_chemical_oxdiff_formula 'Pd1 C34 Cl1 N2 O4'
_shelx_space_group_comment
;
The symmetry employed for this shelxl refinement is uniquely defined
by the following loop, which should always be used as a source of
symmetry information in preference to the above space-group names.
They are only intended as comments.
;
_shelx_estimated_absorpt_t_max 0.709
_shelx_estimated_absorpt_t_min 0.174
_reflns_odcompleteness_completeness 99.97
_reflns_odcompleteness_iscentric 1
_reflns_odcompleteness_theta 70.93
_olex2_refinement_description
;
1. Fixed Uiso
 At 1.2 times of:
  All C(H) groups
 At 1.5 times of:
  All C(H,H,H) groups, All O(H) groups
2. Restrained distances
 C29A-C27A
 1.5 with sigma of 0.05
 C28A-C27A
 1.5 with sigma of 0.05
 C27A-C30A
 1.5 with sigma of 0.05
 C32A-C31A
 1.5 with sigma of 0.05
 C34A-C31A
 1.5 with sigma of 0.05
 C33A-C31A
 1.5 with sigma of 0.05
 C31B-C33B
 1.5 with sigma of 0.05
 C31B-C34B
 1.5 with sigma of 0.05
 C31B-C32B
 1.5 with sigma of 0.05
 C28B-C27B
 1.5 with sigma of 0.05
 C30B-C27B
 1.5 with sigma of 0.05
 C29B-C27B
 1.5 with sigma of 0.05
3. Uiso/Uaniso restraints and constraints
Uanis(C28A) \\sim Ueq, Uanis(C28B) \\sim Ueq: with sigma of 0 and sigma for
terminal atoms of 0.02
Uanis(C30B) \\sim Ueq, Uanis(C30A) \\sim Ueq: with sigma of 0.01 and sigma for
terminal atoms of 0.02
Uanis(C29B) \\sim Ueq, Uanis(C29A) \\sim Ueq: with sigma of 0.01 and sigma for
terminal atoms of 0.02
Uanis(C32A) \\sim Ueq, Uanis(C32B) \\sim Ueq: with sigma of 0.01 and sigma for
terminal atoms of 0.02
Uanis(C33B) \\sim Ueq, Uanis(C33A) \\sim Ueq: with sigma of 0.01 and sigma for
terminal atoms of 0.02
Uanis(C34A) \\sim Ueq, Uanis(C34B) \\sim Ueq: with sigma of 0.01 and sigma for
terminal atoms of 0.02
Uanis(C31A) \\sim Ueq, Uanis(C31B) \\sim Ueq: with sigma of 0.01 and sigma for
terminal atoms of 0.02
Uanis(C27A) \\sim Ueq, Uanis(C27B) \\sim Ueq: with sigma of 0.01 and sigma for
terminal atoms of 0.02
Uanis(C35) = Uanis(O5)
4. Others
 Sof(C31A)=Sof(C32A)=Sof(H32A)=Sof(H32B)=Sof(H32C)=Sof(C33A)=Sof(H33D)=
 Sof(H33E)=Sof(H33F)=Sof(C34A)=Sof(H34A)=Sof(H34B)=Sof(H34C)=1-FVAR(1)
 Sof(C31B)=Sof(C32B)=Sof(H32D)=Sof(H32E)=Sof(H32F)=Sof(C33B)=Sof(H33A)=
 Sof(H33B)=Sof(H33C)=Sof(C34B)=Sof(H34D)=Sof(H34E)=Sof(H34F)=FVAR(1)
 Sof(C27A)=Sof(C28A)=Sof(H28A)=Sof(H28B)=Sof(H28C)=Sof(C29A)=Sof(H29A)=
 Sof(H29B)=Sof(H29C)=Sof(C30A)=Sof(H30A)=Sof(H30B)=Sof(H30C)=1-FVAR(2)
 Sof(C27B)=Sof(C28B)=Sof(H28D)=Sof(H28E)=Sof(H28F)=Sof(C29B)=Sof(H29D)=
 Sof(H29E)=Sof(H29F)=Sof(C30B)=Sof(H30D)=Sof(H30E)=Sof(H30F)=FVAR(2)
5.a Aromatic/amide H refined with riding coordinates:
 C1(H1), C2(H2), C4(H4), C5(H5), C11(H11), C12(H12), C15(H15), C16(H16),
 C22(H22), C23(H23), C25(H25)
5.b Idealised Me refined as rotating group:
 C10(H10A,H10B,H10C), C19(H19A,H19B,H19C), C28A(H28A,H28B,H28C), C28B(H28D,
 H28E,H28F), C29A(H29A,H29B,H29C), C29B(H29D,H29E,H29F), C30A(H30A,H30B,H30C),
 C30B(H30D,H30E,H30F), C32A(H32A,H32B,H32C), C32B(H32D,H32E,H32F), C33A(H33D,
 H33E,H33F), C33B(H33A,H33B,H33C), C34A(H34A,H34B,H34C), C34B(H34D,H34E,H34F),
 C35(H35A,H35B,H35C)
5.c Idealised tetrahedral OH refined as rotating group:
 O5(H5A)
;
_olex2_submission_special_instructions 'No special instructions were received'
_oxdiff_exptl_absorpt_empirical_details
;
Empirical correction (ABSPACK) includes:
- Absorption correction using spherical harmonics
- Frame scaling
;
_oxdiff_exptl_absorpt_empirical_full_max 1.651
_oxdiff_exptl_absorpt_empirical_full_min 0.537

loop_
_space_group_symop_operation_xyz
'x, y, z'
'-x, y+1/2, -z+1/2'
'-x, -y, -z'
'x, -y-1/2, z-1/2'

loop_
_atom_site_label
_atom_site_type_symbol
_atom_site_fract_x
_atom_site_fract_y
_atom_site_fract_z
_atom_site_U_iso_or_equiv
_atom_site_adp_type
_atom_site_occupancy
_atom_site_site_symmetry_order
_atom_site_calc_flag
_atom_site_refinement_flags_posn
_atom_site_refinement_flags_adp
_atom_site_refinement_flags_occupancy
_atom_site_disorder_assembly
_atom_site_disorder_group
Pd1 Pd 0.65150(2) 0.67086(2) 0.66683(5) 0.03551(12) Uani 1 1 d . . . . .
Cl1 Cl 0.62241(11) 0.60810(4) 0.5424(3) 0.0858(6) Uani 1 1 d . . . . .
O1 O 0.2295(2) 0.69717(13) 0.4690(6) 0.0628(11) Uani 1 1 d . . . . .
O2 O 0.2497(2) 0.72032(13) 0.1872(5) 0.0593(10) Uani 1 1 d . . . . .
O3 O 0.9800(2) 0.75961(9) 0.8594(5) 0.0408(7) Uani 1 1 d . . . . .
O4 O 0.9272(2) 0.81013(10) 1.0154(5) 0.0414(7) Uani 1 1 d . . . . .
O5 O 0.5455(4) 0.87571(17) 0.6032(9) 0.0968(14) Uani 1 1 d . . . . .
H5A H 0.550254 0.874551 0.721929 0.145 Uiso 1 1 calc GR . . . .
N1 N 0.6951(2) 0.72511(10) 0.7376(5) 0.0302(7) Uani 1 1 d . . . . .
N2 N 0.5260(2) 0.70618(10) 0.5697(5) 0.0324(7) Uani 1 1 d . . . . .
C1 C 0.4222(4) 0.63329(17) 0.6767(9) 0.0628(15) Uani 1 1 d . . . . .
H1 H 0.449084 0.646404 0.789635 0.075 Uiso 1 1 calc R . . . .
C2 C 0.3914(5) 0.5947(2) 0.6854(11) 0.082(2) Uani 1 1 d . . . . .
H2 H 0.395341 0.581879 0.805067 0.099 Uiso 1 1 calc R . . . .
C3 C 0.3547(5) 0.57424(19) 0.5214(12) 0.087(2) Uani 1 1 d . . . . .
C4 C 0.3474(5) 0.59426(19) 0.3523(11) 0.077(2) Uani 1 1 d . . . . .
H4 H 0.321868 0.581031 0.238721 0.093 Uiso 1 1 calc R . . . .
C5 C 0.3762(4) 0.63306(16) 0.3424(8) 0.0544(13) Uani 1 1 d . . . . .
H5 H 0.369927 0.646192 0.223234 0.065 Uiso 1 1 calc R . . . .
C6 C 0.4141(3) 0.65285(14) 0.5051(7) 0.0424(10) Uani 1 1 d . . . . .
C7 C 0.4397(3) 0.69534(13) 0.5001(6) 0.0337(9) Uani 1 1 d . . . . .
C8 C 0.3742(3) 0.72379(14) 0.4289(6) 0.0364(9) Uani 1 1 d . . . . .
C9 C 0.2768(3) 0.71148(15) 0.3670(7) 0.0431(10) Uani 1 1 d . . . . .
C10 C 0.1555(4) 0.7105(3) 0.1115(10) 0.076(2) Uani 1 1 d . . . . .
H10A H 0.139880 0.721587 -0.016552 0.114 Uiso 1 1 calc GR . . . .
H10B H 0.114980 0.721779 0.193750 0.114 Uiso 1 1 calc GR . . . .
H10C H 0.148243 0.681602 0.106157 0.114 Uiso 1 1 calc GR . . . .
C11 C 0.3982(3) 0.76330(13) 0.4276(6) 0.0372(9) Uani 1 1 d . . . . .
H11 H 0.355725 0.782523 0.370151 0.045 Uiso 1 1 calc R . . . .
C12 C 0.4851(3) 0.77466(13) 0.5113(6) 0.0352(9) Uani 1 1 d . . . . .
H12 H 0.501803 0.801912 0.519443 0.042 Uiso 1 1 calc R . . . .
C13 C 0.5472(3) 0.74557(12) 0.5830(6) 0.0306(8) Uani 1 1 d . . . . .
C14 C 0.6399(3) 0.75618(12) 0.6794(5) 0.0292(8) Uani 1 1 d . . . . .
C15 C 0.6707(3) 0.79468(13) 0.7121(6) 0.0346(9) Uani 1 1 d . . . . .
H15 H 0.631482 0.816639 0.676808 0.042 Uiso 1 1 calc R . . . .
C16 C 0.7599(3) 0.80037(12) 0.7973(6) 0.0331(8) Uani 1 1 d . . . . .
H16 H 0.781854 0.826648 0.822284 0.040 Uiso 1 1 calc R . . . .
C17 C 0.8189(3) 0.76828(12) 0.8479(6) 0.0319(8) Uani 1 1 d . . . . .
C18 C 0.9176(3) 0.77778(13) 0.9087(6) 0.0340(9) Uani 1 1 d . . . . .
C19 C 1.0193(4) 0.82331(17) 1.0761(8) 0.0546(13) Uani 1 1 d . . . . .
H19A H 1.049751 0.827130 0.965028 0.082 Uiso 1 1 calc GR . . . .
H19B H 1.052422 0.803299 1.159884 0.082 Uiso 1 1 calc GR . . . .
H19C H 1.018618 0.848480 1.144828 0.082 Uiso 1 1 calc GR . . . .
C20 C 0.7832(3) 0.72948(12) 0.8194(5) 0.0290(8) Uani 1 1 d . . . . .
C21 C 0.8262(3) 0.69084(12) 0.8720(6) 0.0312(8) Uani 1 1 d . . . . .
C22 C 0.9085(3) 0.68484(13) 0.9889(6) 0.0355(9) Uani 1 1 d . . . . .
H22 H 0.944374 0.707186 1.034872 0.043 Uiso 1 1 calc R . . . .
C23 C 0.9399(3) 0.64725(15) 1.0405(7) 0.0476(12) Uani 1 1 d . . . . .
H23 H 0.996130 0.644060 1.123262 0.057 Uiso 1 1 calc R . . . .
C24 C 0.8897(4) 0.61397(16) 0.9720(10) 0.0653(17) Uani 1 1 d . . . . .
C25 C 0.8067(4) 0.61976(15) 0.8508(9) 0.0616(16) Uani 1 1 d . . . . .
H25 H 0.772748 0.597251 0.800142 0.074 Uiso 1 1 calc R . . . .
C26 C 0.7730(3) 0.65744(13) 0.8028(7) 0.0387(10) Uani 1 1 d . . . . .
C27A C 0.3036(15) 0.5339(6) 0.560(3) 0.088(6) Uani 0.50(3) 1 d D U P A 1
C27B C 0.3352(16) 0.5285(6) 0.496(3) 0.086(6) Uani 0.50(3) 1 d D U P A 2
C28A C 0.307(3) 0.5102(7) 0.374(4) 0.139(10) Uani 0.50(3) 1 d D U P A 1
H28A H 0.281685 0.526422 0.264245 0.209 Uiso 0.50(3) 1 calc GR . P A 1
H28B H 0.271737 0.485717 0.374952 0.209 Uiso 0.50(3) 1 calc GR . P A 1
H28C H 0.370858 0.503582 0.365082 0.209 Uiso 0.50(3) 1 calc GR . P A 1
C28B C 0.364(2) 0.5069(7) 0.336(4) 0.134(10) Uani 0.50(3) 1 d D U P A 2
H28D H 0.339897 0.520410 0.216730 0.201 Uiso 0.50(3) 1 calc GR . P A 2
H28E H 0.340359 0.479714 0.332701 0.201 Uiso 0.50(3) 1 calc GR . P A 2
H28F H 0.430770 0.506285 0.351387 0.201 Uiso 0.50(3) 1 calc GR . P A 2
C29A C 0.2084(18) 0.5387(9) 0.593(6) 0.162(12) Uani 0.50(3) 1 d D U P A 1
H29A H 0.206733 0.538053 0.729927 0.243 Uiso 0.50(3) 1 calc GR . P A 1
H29B H 0.171028 0.516989 0.531090 0.243 Uiso 0.50(3) 1 calc GR . P A 1
H29C H 0.184427 0.564138 0.540859 0.243 Uiso 0.50(3) 1 calc GR . P A 1
C29B C 0.2258(17) 0.5280(7) 0.463(5) 0.132(10) Uani 0.50(3) 1 d D U P A 2
H29D H 0.203671 0.547386 0.548057 0.198 Uiso 0.50(3) 1 calc GR . P A 2
H29E H 0.204273 0.501460 0.490622 0.198 Uiso 0.50(3) 1 calc GR . P A 2
H29F H 0.202475 0.534992 0.331138 0.198 Uiso 0.50(3) 1 calc GR . P A 2
C30A C 0.333(2) 0.5160(8) 0.745(4) 0.123(9) Uani 0.50(3) 1 d D U P A 1
H30A H 0.399945 0.515686 0.771326 0.184 Uiso 0.50(3) 1 calc GR . P A 1
H30B H 0.309878 0.488806 0.744980 0.184 Uiso 0.50(3) 1 calc GR . P A 1
H30C H 0.309365 0.531617 0.842176 0.184 Uiso 0.50(3) 1 calc GR . P A 1
C30B C 0.385(3) 0.5070(6) 0.664(4) 0.133(10) Uani 0.50(3) 1 d D U P A 2
H30D H 0.448655 0.503388 0.648795 0.199 Uiso 0.50(3) 1 calc GR . P A 2
H30E H 0.356250 0.481009 0.674858 0.199 Uiso 0.50(3) 1 calc GR . P A 2
H30F H 0.381489 0.522537 0.779009 0.199 Uiso 0.50(3) 1 calc GR . P A 2
C31A C 0.9158(12) 0.5726(5) 1.070(3) 0.069(4) Uani 0.502(14) 1 d D U P B 1
C31B C 0.9324(10) 0.5713(4) 0.987(2) 0.056(4) Uani 0.498(14) 1 d D U P B 2
C32A C 0.8587(17) 0.5401(6) 0.970(4) 0.104(7) Uani 0.502(14) 1 d D U P B 1
H32A H 0.794350 0.544922 0.978852 0.156 Uiso 0.502(14) 1 calc GR . P B 1
H32B H 0.877631 0.514587 1.029710 0.156 Uiso 0.502(14) 1 calc GR . P B 1
H32C H 0.866766 0.539491 0.836442 0.156 Uiso 0.502(14) 1 calc GR . P B 1
C32B C 0.8553(18) 0.5462(7) 1.077(3) 0.102(7) Uani 0.498(14) 1 d D U P B 2
H32D H 0.841905 0.559774 1.191139 0.153 Uiso 0.498(14) 1 calc GR . P B 2
H32E H 0.878385 0.519483 1.110620 0.153 Uiso 0.498(14) 1 calc GR . P B 2
H32F H 0.799500 0.544403 0.983783 0.153 Uiso 0.498(14) 1 calc GR . P B 2
C33A C 0.9228(18) 0.5713(5) 1.278(3) 0.130(8) Uani 0.502(14) 1 d D U P B 1
H33D H 0.968280 0.590694 1.334576 0.195 Uiso 0.502(14) 1 calc GR . P B 1
H33E H 0.941428 0.544634 1.323223 0.195 Uiso 0.502(14) 1 calc GR . P B 1
H33F H 0.863399 0.577718 1.313791 0.195 Uiso 0.502(14) 1 calc GR . P B 1
C33B C 0.9481(14) 0.5528(5) 0.805(3) 0.107(7) Uani 0.498(14) 1 d D U P B 2
H33A H 0.891879 0.554167 0.712268 0.161 Uiso 0.498(14) 1 calc GR . P B 2
H33B H 0.965895 0.524974 0.827031 0.161 Uiso 0.498(14) 1 calc GR . P B 2
H33C H 0.996902 0.567102 0.755140 0.161 Uiso 0.498(14) 1 calc GR . P B 2
C34A C 1.0168(15) 0.5667(6) 1.003(4) 0.128(9) Uani 0.502(14) 1 d D U P B 1
H34A H 1.009976 0.567901 0.863974 0.192 Uiso 0.502(14) 1 calc GR . P B 1
H34B H 1.042155 0.540886 1.046739 0.192 Uiso 0.502(14) 1 calc GR . P B 1
H34C H 1.057974 0.587891 1.057620 0.192 Uiso 0.502(14) 1 calc GR . P B 1
C34B C 1.0122(15) 0.5693(5) 1.149(3) 0.105(7) Uani 0.498(14) 1 d D U P B 2
H34D H 1.066424 0.581046 1.108944 0.158 Uiso 0.498(14) 1 calc GR . P B 2
H34E H 1.024573 0.541473 1.184987 0.158 Uiso 0.498(14) 1 calc GR . P B 2
H34F H 0.996792 0.583968 1.258570 0.158 Uiso 0.498(14) 1 calc GR . P B 2
C35 C 0.6015(6) 0.9048(2) 0.5541(14) 0.0968(14) Uani 1 1 d . . . . .
H35A H 0.614163 0.899844 0.425319 0.145 Uiso 1 1 calc GR . . . .
H35B H 0.658947 0.904637 0.643218 0.145 Uiso 1 1 calc GR . . . .
H35C H 0.571725 0.930633 0.558487 0.145 Uiso 1 1 calc GR . . . .

loop_
_atom_site_aniso_label
_atom_site_aniso_U_11
_atom_site_aniso_U_22
_atom_site_aniso_U_33
_atom_site_aniso_U_23
_atom_site_aniso_U_13
_atom_site_aniso_U_12
Pd1 0.03212(18) 0.03012(18) 0.03939(19) -0.00068(12) -0.00972(13) -0.00083(11)
Cl1 0.0733(10) 0.0361(6) 0.1258(15) -0.0212(7) -0.0540(10) 0.0071(6)
O1 0.0340(18) 0.081(3) 0.074(3) 0.014(2) 0.0103(18) -0.0106(18)
O2 0.0259(16) 0.092(3) 0.054(2) 0.017(2) -0.0111(15) -0.0104(17)
O3 0.0256(14) 0.0468(18) 0.0494(18) 0.0012(14) 0.0043(13) -0.0013(13)
O4 0.0311(15) 0.0467(18) 0.0446(18) -0.0078(14) -0.0002(13) -0.0080(13)
O5 0.093(3) 0.080(3) 0.115(4) 0.002(3) 0.008(3) -0.006(2)
N1 0.0259(16) 0.0336(17) 0.0303(17) 0.0020(13) 0.0015(13) 0.0009(13)
N2 0.0308(17) 0.0343(17) 0.0306(17) 0.0001(14) -0.0004(14) -0.0033(14)
C1 0.073(4) 0.048(3) 0.061(3) 0.006(3) -0.011(3) -0.020(3)
C2 0.099(5) 0.063(4) 0.077(4) 0.025(3) -0.011(4) -0.033(4)
C3 0.084(5) 0.051(3) 0.111(6) 0.012(4) -0.033(4) -0.029(3)
C4 0.077(4) 0.051(3) 0.089(5) -0.008(3) -0.032(4) -0.017(3)
C5 0.051(3) 0.048(3) 0.057(3) -0.002(2) -0.012(2) -0.006(2)
C6 0.033(2) 0.043(2) 0.047(3) 0.001(2) -0.0079(19) -0.0068(18)
C7 0.0272(19) 0.043(2) 0.029(2) 0.0019(17) -0.0001(16) -0.0027(17)
C8 0.027(2) 0.046(2) 0.035(2) 0.0011(18) 0.0014(17) -0.0010(17)
C9 0.028(2) 0.050(3) 0.050(3) 0.003(2) 0.0004(19) 0.0007(19)
C10 0.030(3) 0.121(6) 0.070(4) 0.008(4) -0.013(3) -0.017(3)
C11 0.029(2) 0.043(2) 0.037(2) 0.0054(18) -0.0004(17) 0.0042(17)
C12 0.030(2) 0.037(2) 0.038(2) 0.0042(17) 0.0044(17) 0.0014(17)
C13 0.0281(19) 0.034(2) 0.0289(19) 0.0015(16) 0.0028(15) -0.0011(16)
C14 0.0258(18) 0.034(2) 0.0279(19) 0.0031(15) 0.0034(15) 0.0017(15)
C15 0.030(2) 0.033(2) 0.039(2) 0.0030(17) 0.0013(17) 0.0014(16)
C16 0.032(2) 0.033(2) 0.034(2) -0.0018(16) 0.0020(17) -0.0040(16)
C17 0.0283(19) 0.036(2) 0.030(2) -0.0003(16) 0.0016(16) -0.0025(16)
C18 0.034(2) 0.038(2) 0.029(2) 0.0034(16) 0.0003(16) -0.0049(17)
C19 0.041(3) 0.060(3) 0.056(3) -0.012(2) -0.012(2) -0.018(2)
C20 0.0262(18) 0.034(2) 0.0262(19) -0.0012(15) 0.0015(15) 0.0011(15)
C21 0.0298(19) 0.033(2) 0.0280(19) -0.0015(16) -0.0026(15) 0.0023(16)
C22 0.031(2) 0.039(2) 0.033(2) 0.0000(17) -0.0024(17) 0.0001(17)
C23 0.037(2) 0.046(3) 0.052(3) 0.003(2) -0.016(2) 0.005(2)
C24 0.055(3) 0.038(3) 0.090(4) 0.008(3) -0.031(3) 0.005(2)
C25 0.054(3) 0.032(2) 0.086(4) 0.002(3) -0.026(3) 0.001(2)
C26 0.034(2) 0.035(2) 0.042(2) 0.0028(18) -0.0086(18) 0.0004(17)
C27A 0.090(9) 0.070(8) 0.103(10) -0.001(7) 0.010(8) -0.014(7)
C27B 0.096(9) 0.069(8) 0.090(9) -0.008(7) 0.005(7) -0.028(7)
C28A 0.162(19) 0.076(11) 0.181(18) -0.030(12) 0.032(15) -0.040(13)
C28B 0.150(17) 0.070(11) 0.187(18) -0.015(12) 0.041(15) -0.014(12)
C29A 0.149(17) 0.147(18) 0.20(2) 0.020(15) 0.052(15) -0.084(13)
C29B 0.124(15) 0.108(13) 0.162(18) -0.014(13) 0.017(13) -0.075(12)
C30A 0.138(16) 0.085(12) 0.140(16) 0.020(11) 0.002(12) -0.045(11)
C30B 0.179(19) 0.058(10) 0.147(17) 0.022(11) -0.020(14) -0.023(12)
C31A 0.067(8) 0.052(6) 0.077(8) 0.008(7) -0.020(6) 0.005(6)
C31B 0.054(6) 0.041(5) 0.068(7) 0.008(6) -0.007(6) 0.011(5)
C32A 0.110(12) 0.042(7) 0.142(16) 0.007(11) -0.034(13) 0.013(8)
C32B 0.116(13) 0.070(12) 0.112(14) 0.037(11) -0.004(12) 0.010(10)
C33A 0.169(16) 0.070(9) 0.131(14) 0.041(9) -0.039(12) -0.008(10)
C33B 0.112(12) 0.068(9) 0.133(14) -0.002(9) -0.008(10) 0.040(9)
C34A 0.111(13) 0.086(11) 0.182(18) 0.004(13) 0.010(13) 0.053(10)
C34B 0.111(12) 0.064(8) 0.119(13) 0.016(9) -0.050(11) 0.030(8)
C35 0.093(3) 0.080(3) 0.115(4) 0.002(3) 0.008(3) -0.006(2)

loop_
_atom_type_symbol
_atom_type_description
_atom_type_scat_dispersion_real
_atom_type_scat_dispersion_imag
_atom_type_scat_source
C C 0.0181 0.0091 'International Tables Vol C Tables 4.2.6.8 and 6.1.1.4'
H H 0.0000 0.0000 'International Tables Vol C Tables 4.2.6.8 and 6.1.1.4'
Cl Cl 0.3639 0.7018 'International Tables Vol C Tables 4.2.6.8 and 6.1.1.4'
N N 0.0311 0.0180 'International Tables Vol C Tables 4.2.6.8 and 6.1.1.4'
O O 0.0492 0.0322 'International Tables Vol C Tables 4.2.6.8 and 6.1.1.4'
Pd Pd 0.1215 3.9337 'International Tables Vol C Tables 4.2.6.8 and 6.1.1.4'

loop_
_geom_angle_atom_site_label_1
_geom_angle_atom_site_label_2
_geom_angle_atom_site_label_3
_geom_angle
N1 Pd1 Cl1 168.21(12)
N1 Pd1 N2 79.05(13)
N2 Pd1 Cl1 105.84(9)
C26 Pd1 Cl1 94.66(14)
C26 Pd1 N1 81.26(16)
C26 Pd1 N2 159.38(16)
C9 O2 C10 116.0(4)
C18 O4 C19 116.0(4)
C35 O5 H5A 109.5
C14 N1 Pd1 118.5(3)
C20 N1 Pd1 117.8(3)
C20 N1 C14 123.1(4)
C7 N2 Pd1 132.0(3)
C7 N2 C13 119.0(4)
C13 N2 Pd1 109.0(3)
C2 C1 H1 119.8
C6 C1 H1 119.8
C6 C1 C2 120.4(6)
C1 C2 H2 119.5
C1 C2 C3 121.0(6)
C3 C2 H2 119.5
C2 C3 C27A 114.2(11)
C2 C3 C27B 128.5(10)
C4 C3 C2 117.6(6)
C4 C3 C27A 126.4(9)
C4 C3 C27B 113.0(10)
C3 C4 H4 119.1
C3 C4 C5 121.9(6)
C5 C4 H4 119.1
C4 C5 H5 119.9
C6 C5 C4 120.2(6)
C6 C5 H5 119.9
C1 C6 C5 118.9(5)
C1 C6 C7 119.7(4)
C5 C6 C7 121.2(4)
N2 C7 C6 119.0(4)
N2 C7 C8 120.9(4)
C8 C7 C6 120.2(4)
C7 C8 C9 119.9(4)
C11 C8 C7 119.8(4)
C11 C8 C9 120.1(4)
O1 C9 O2 124.7(4)
O1 C9 C8 124.4(5)
O2 C9 C8 110.9(4)
O2 C10 H10A 109.5
O2 C10 H10B 109.5
O2 C10 H10C 109.5
H10A C10 H10B 109.5
H10A C10 H10C 109.5
H10B C10 H10C 109.5
C8 C11 H11 120.4
C8 C11 C12 119.1(4)
C12 C11 H11 120.4
C11 C12 H12 120.5
C13 C12 C11 118.9(4)
C13 C12 H12 120.5
N2 C13 C12 121.9(4)
N2 C13 C14 117.0(4)
C12 C13 C14 121.0(4)
N1 C14 C13 115.4(4)
N1 C14 C15 120.3(4)
C15 C14 C13 124.3(4)
C14 C15 H15 120.9
C16 C15 C14 118.3(4)
C16 C15 H15 120.9
C15 C16 H16 119.2
C15 C16 C17 121.5(4)
C17 C16 H16 119.2
C16 C17 C18 116.9(4)
C16 C17 C20 118.2(4)
C20 C17 C18 124.6(4)
O3 C18 O4 124.5(4)
O3 C18 C17 124.6(4)
O4 C18 C17 110.8(4)
O4 C19 H19A 109.5
O4 C19 H19B 109.5
O4 C19 H19C 109.5
H19A C19 H19B 109.5
H19A C19 H19C 109.5
H19B C19 H19C 109.5
N1 C20 C17 118.5(4)
N1 C20 C21 111.4(3)
C17 C20 C21 130.1(4)
C22 C21 C20 126.1(4)
C22 C21 C26 119.1(4)
C26 C21 C20 114.7(4)
C21 C22 H22 119.2
C23 C22 C21 121.7(4)
C23 C22 H22 119.2
C22 C23 H23 119.8
C22 C23 C24 120.4(4)
C24 C23 H23 119.8
C23 C24 C25 118.3(5)
C23 C24 C31A 118.3(7)
C23 C24 C31B 121.8(7)
C25 C24 C31A 121.7(7)
C25 C24 C31B 118.4(7)
C24 C25 H25 119.1
C26 C25 C24 121.8(5)
C26 C25 H25 119.1
C21 C26 Pd1 114.1(3)
C25 C26 Pd1 127.0(4)
C25 C26 C21 118.7(4)
C28A C27A C3 102.1(16)
C29A C27A C3 115.1(17)
C29A C27A C28A 111(2)
C30A C27A C3 115.0(15)
C30A C27A C28A 121(2)
C30A C27A C29A 93(2)
C3 C27B C29B 100.9(16)
C28B C27B C3 120.3(17)
C28B C27B C29B 107.0(19)
C28B C27B C30B 103(2)
C30B C27B C3 108.8(14)
C30B C27B C29B 118(2)
C27A C28A H28A 109.5
C27A C28A H28B 109.5
C27A C28A H28C 109.5
H28A C28A H28B 109.5
H28A C28A H28C 109.5
H28B C28A H28C 109.5
C27B C28B H28D 109.5
C27B C28B H28E 109.5
C27B C28B H28F 109.5
H28D C28B H28E 109.5
H28D C28B H28F 109.5
H28E C28B H28F 109.5
C27A C29A H29A 109.5
C27A C29A H29B 109.5
C27A C29A H29C 109.5
H29A C29A H29B 109.5
H29A C29A H29C 109.5
H29B C29A H29C 109.5
C27B C29B H29D 109.5
C27B C29B H29E 109.5
C27B C29B H29F 109.5
H29D C29B H29E 109.5
H29D C29B H29F 109.5
H29E C29B H29F 109.5
C27A C30A H30A 109.5
C27A C30A H30B 109.5
C27A C30A H30C 109.5
H30A C30A H30B 109.5
H30A C30A H30C 109.5
H30B C30A H30C 109.5
C27B C30B H30D 109.5
C27B C30B H30E 109.5
C27B C30B H30F 109.5
H30D C30B H30E 109.5
H30D C30B H30F 109.5
H30E C30B H30F 109.5
C24 C31A C34A 98.5(14)
C32A C31A C24 110.7(13)
C32A C31A C34A 104.2(19)
C33A C31A C24 116.5(14)
C33A C31A C32A 114(2)
C33A C31A C34A 111.3(18)
C24 C31B C32B 101.5(13)
C33B C31B C24 116.3(12)
C33B C31B C32B 110.0(16)
C33B C31B C34B 115.8(16)
C34B C31B C24 110.5(12)
C34B C31B C32B 100.6(17)
C31A C32A H32A 109.5
C31A C32A H32B 109.5
C31A C32A H32C 109.5
H32A C32A H32B 109.5
H32A C32A H32C 109.5
H32B C32A H32C 109.5
C31B C32B H32D 109.5
C31B C32B H32E 109.5
C31B C32B H32F 109.5
H32D C32B H32E 109.5
H32D C32B H32F 109.5
H32E C32B H32F 109.5
C31A C33A H33D 109.5
C31A C33A H33E 109.5
C31A C33A H33F 109.5
H33D C33A H33E 109.5
H33D C33A H33F 109.5
H33E C33A H33F 109.5
C31B C33B H33A 109.5
C31B C33B H33B 109.5
C31B C33B H33C 109.5
H33A C33B H33B 109.5
H33A C33B H33C 109.5
H33B C33B H33C 109.5
C31A C34A H34A 109.5
C31A C34A H34B 109.5
C31A C34A H34C 109.5
H34A C34A H34B 109.5
H34A C34A H34C 109.5
H34B C34A H34C 109.5
C31B C34B H34D 109.5
C31B C34B H34E 109.5
C31B C34B H34F 109.5
H34D C34B H34E 109.5
H34D C34B H34F 109.5
H34E C34B H34F 109.5
O5 C35 H35A 109.5
O5 C35 H35B 109.5
O5 C35 H35C 109.5
H35A C35 H35B 109.5
H35A C35 H35C 109.5
H35B C35 H35C 109.5

loop_
_geom_bond_atom_site_label_1
_geom_bond_atom_site_label_2
_geom_bond_distance
Pd1 Cl1 2.3069(13)
Pd1 N1 1.977(3)
Pd1 N2 2.226(3)
Pd1 C26 1.961(4)
O1 C9 1.188(6)
O2 C9 1.317(6)
O2 C10 1.455(6)
O3 C18 1.207(5)
O4 C18 1.324(5)
O4 C19 1.438(5)
O5 H5A 0.8400
O5 C35 1.364(9)
N1 C14 1.354(5)
N1 C20 1.353(5)
N2 C7 1.349(5)
N2 C13 1.363(5)
C1 H1 0.9500
C1 C2 1.383(8)
C1 C6 1.379(8)
C2 H2 0.9500
C2 C3 1.393(10)
C3 C4 1.371(10)
C3 C27A 1.60(2)
C3 C27B 1.57(2)
C4 H4 0.9500
C4 C5 1.380(8)
C5 H5 0.9500
C5 C6 1.380(7)
C6 C7 1.482(6)
C7 C8 1.402(6)
C8 C9 1.502(6)
C8 C11 1.378(6)
C10 H10A 0.9800
C10 H10B 0.9800
C10 H10C 0.9800
C11 H11 0.9500
C11 C12 1.388(6)
C12 H12 0.9500
C12 C13 1.387(6)
C13 C14 1.481(5)
C14 C15 1.382(6)
C15 H15 0.9500
C15 C16 1.381(6)
C16 H16 0.9500
C16 C17 1.401(6)
C17 C18 1.495(6)
C17 C20 1.412(6)
C19 H19A 0.9800
C19 H19B 0.9800
C19 H19C 0.9800
C20 C21 1.472(6)
C21 C22 1.382(6)
C21 C26 1.418(6)
C22 H22 0.9500
C22 C23 1.379(6)
C23 H23 0.9500
C23 C24 1.391(7)
C24 C25 1.402(7)
C24 C31A 1.579(18)
C24 C31B 1.566(15)
C25 H25 0.9500
C25 C26 1.387(7)
C27A C28A 1.56(3)
C27A C29A 1.48(3)
C27A C30A 1.45(3)
C27B C28B 1.47(3)
C27B C29B 1.60(3)
C27B C30B 1.49(3)
C28A H28A 0.9800
C28A H28B 0.9800
C28A H28C 0.9800
C28B H28D 0.9800
C28B H28E 0.9800
C28B H28F 0.9800
C29A H29A 0.9800
C29A H29B 0.9800
C29A H29C 0.9800
C29B H29D 0.9800
C29B H29E 0.9800
C29B H29F 0.9800
C30A H30A 0.9800
C30A H30B 0.9800
C30A H30C 0.9800
C30B H30D 0.9800
C30B H30E 0.9800
C30B H30F 0.9800
C31A C32A 1.49(2)
C31A C33A 1.47(2)
C31A C34A 1.65(3)
C31B C32B 1.63(3)
C31B C33B 1.49(2)
C31B C34B 1.52(2)
C32A H32A 0.9800
C32A H32B 0.9800
C32A H32C 0.9800
C32B H32D 0.9800
C32B H32E 0.9800
C32B H32F 0.9800
C33A H33D 0.9800
C33A H33E 0.9800
C33A H33F 0.9800
C33B H33A 0.9800
C33B H33B 0.9800
C33B H33C 0.9800
C34A H34A 0.9800
C34A H34B 0.9800
C34A H34C 0.9800
C34B H34D 0.9800
C34B H34E 0.9800
C34B H34F 0.9800
C35 H35A 0.9800
C35 H35B 0.9800
C35 H35C 0.9800
